data_7010565
loop_
_publ_author_name
'Shin, Jun Ho'
'Savage, William'
'Murphy, Vincent J.'
'Bonanno, Jeffrey B.'
'Churchill, David G.'
'Parkin, Gerard'

_publ_section_title
;
 The syntheses, structures and reactivity of
 bis(tert-butylcyclopentadienyl)molybdenum derivatives: nitrogen
 alkylation of an \h2-acetonitrile ligand and influence of the
 chalcogen on the barrier to inversion of chalcogenoether adducts
;
_journal_issue 11
_journal_name_full 'Journal of the Chemical Society, Dalton Transactions'
_journal_page_first 1732
_journal_paper_doi 10.1039/b100372k
_journal_year 2001
_chemical_formula_sum 'C30 H36 Mo S2'
_chemical_formula_weight 556.65
_chemical_name_systematic
; 
? 
;
_space_group_IT_number 15
_symmetry_cell_setting monoclinic
_symmetry_space_group_name_Hall '-C 2yc'
_symmetry_space_group_name_H-M 'C 1 2/c 1'
_atom_sites_solution_hydrogens geom
_atom_sites_solution_primary direct
_atom_sites_solution_secondary difmap
_audit_creation_method SHELXL-97
_cell_angle_alpha 90.00
_cell_angle_beta 102.45(2)
_cell_angle_gamma 90.00
_cell_formula_units_Z 4
_cell_length_a 21.214(7)
_cell_length_b 7.0890(10)
_cell_length_c 18.633(3)
_cell_measurement_temperature 293(2)
_cell_volume 2736.2(11)
_computing_structure_refinement 'SHELXL-97 (Sheldrick, 1997)'
_computing_structure_solution 'SHELXS-97 (Sheldrick, 1990)'
_diffrn_ambient_temperature 293(2)
_diffrn_measured_fraction_theta_full 0.996
_diffrn_measured_fraction_theta_max 0.996
_diffrn_radiation_monochromator graphite
_diffrn_radiation_source 'fine-focus sealed tube'
_diffrn_radiation_type MoK\a
_diffrn_radiation_wavelength 0.71073
_diffrn_reflns_av_R_equivalents 0.0240
_diffrn_reflns_av_sigmaI/netI 0.0319
_diffrn_reflns_limit_h_max 22
_diffrn_reflns_limit_h_min 0
_diffrn_reflns_limit_k_max 7
_diffrn_reflns_limit_k_min 0
_diffrn_reflns_limit_l_max 19
_diffrn_reflns_limit_l_min -20
_diffrn_reflns_number 1836
_diffrn_reflns_theta_full 22.50
_diffrn_reflns_theta_max 22.50
_diffrn_reflns_theta_min 1.97
_exptl_absorpt_coefficient_mu 0.648
_exptl_absorpt_correction_T_max 0.8294
_exptl_absorpt_correction_T_min 0.6598
_exptl_crystal_density_diffrn 1.351
_exptl_crystal_density_method 'not measured'
_exptl_crystal_F_000 1160
_exptl_crystal_size_max 0.70
_exptl_crystal_size_mid 0.40
_exptl_crystal_size_min 0.30
_refine_diff_density_max 0.231
_refine_diff_density_min -0.335
_refine_diff_density_rms 0.070
_refine_ls_extinction_method none
_refine_ls_goodness_of_fit_ref 1.099
_refine_ls_hydrogen_treatment mixed
_refine_ls_matrix_type full
_refine_ls_number_parameters 150
_refine_ls_number_reflns 1781
_refine_ls_number_restraints 0
_refine_ls_restrained_S_all 1.099
_refine_ls_R_factor_all 0.0341
_refine_ls_R_factor_gt 0.0290
_refine_ls_shift/su_max 0.009
_refine_ls_shift/su_mean 0.002
_refine_ls_structure_factor_coef Fsqd
_refine_ls_weighting_details 'calc w=1/[\s^2^(Fo^2^)+(0.0437P)^2^+0.0000P] where P=(Fo^2^+2Fc^2^)/3'
_refine_ls_weighting_scheme calc
_refine_ls_wR_factor_gt 0.0712
_refine_ls_wR_factor_ref 0.0730
_reflns_number_gt 1590
_reflns_number_total 1781
_reflns_threshold_expression >2sigma(I)
_cod_data_source_file b100372k.txt
_cod_data_source_block mos20
_cod_depositor_comments
;
The following automatic conversions were performed:
'_symmetry_cell_setting' value 'Monoclinic' changed to 'monoclinic'
according to '/home/saulius/struct/CIF-dictionaries/cif_core.dic'
dictionary named 'cif_core.dic' version 2.4.1 from 2010-06-29.

Automatic conversion script
Id: cif_fix_enum 1527 2010-12-29 10:47:43Z saulius 
;
_cod_original_sg_symbol_H-M C2/c
_cod_database_code 7010565

loop_
_symmetry_equiv_pos_as_xyz
'x, y, z'
'-x, y, -z+1/2'
'x+1/2, y+1/2, z'
'-x+1/2, y+1/2, -z+1/2'
'-x, -y, -z'
'x, -y, z-1/2'
'-x+1/2, -y+1/2, -z'
'x+1/2, -y+1/2, z-1/2'

loop_
_atom_site_label
_atom_site_type_symbol
_atom_site_fract_x
_atom_site_fract_y
_atom_site_fract_z
_atom_site_U_iso_or_equiv
_atom_site_adp_type
_atom_site_occupancy
_atom_site_symmetry_multiplicity
_atom_site_calc_flag
_atom_site_refinement_flags
_atom_site_disorder_assembly
_atom_site_disorder_group
Mo Mo 0.0000 0.16088(5) 0.7500 0.02531(16) Uani 1 2 d S . .
S S 0.04131(4) 0.44430(12) 0.69434(5) 0.0355(2) Uani 1 1 d . . .
C11 C -0.07677(14) 0.1687(5) 0.62813(17) 0.0331(8) Uani 1 1 d . . .
C12 C -0.10940(14) 0.1829(5) 0.68580(18) 0.0378(8) Uani 1 1 d . . .
H12A H -0.1383 0.2836 0.6915 0.080 Uiso 1 1 d R . .
C13 C -0.09795(15) 0.0215(5) 0.73066(19) 0.0414(9) Uani 1 1 d . . .
H13A H -0.1204 -0.0134 0.7683 0.080 Uiso 1 1 d R . .
C14 C -0.05685(16) -0.0954(5) 0.7009(2) 0.0430(9) Uani 1 1 d . . .
H14A H -0.0461 -0.2239 0.7151 0.080 Uiso 1 1 d R . .
C15 C -0.04012(16) 0.0000(5) 0.64028(19) 0.0406(9) Uani 1 1 d . . .
H15A H -0.0145 -0.0508 0.6082 0.080 Uiso 1 1 d R . .
C21 C -0.09193(18) 0.2852(5) 0.55851(19) 0.0483(10) Uani 1 1 d . . .
C22 C -0.0385(2) 0.2752(7) 0.5154(2) 0.0688(13) Uani 1 1 d . . .
H22A H -0.0005 0.3351 0.5435 0.080 Uiso 1 1 d R . .
H22B H -0.0292 0.1453 0.5070 0.080 Uiso 1 1 d R . .
H22C H -0.0519 0.3389 0.4692 0.080 Uiso 1 1 d R . .
C23 C -0.1078(2) 0.4898(6) 0.5721(2) 0.0645(12) Uani 1 1 d . . .
H23A H -0.1419 0.4936 0.5987 0.080 Uiso 1 1 d R . .
H23B H -0.0700 0.5503 0.6005 0.080 Uiso 1 1 d R . .
H23C H -0.1214 0.5546 0.5261 0.080 Uiso 1 1 d R . .
C24 C -0.1526(2) 0.1911(7) 0.5129(2) 0.0905(18) Uani 1 1 d . . .
H24A H -0.1868 0.1970 0.5393 0.080 Uiso 1 1 d R . .
H24B H -0.1658 0.2550 0.4666 0.080 Uiso 1 1 d R . .
H24C H -0.1431 0.0614 0.5044 0.080 Uiso 1 1 d R . .
C1 C 0.11802(15) 0.4083(5) 0.67214(18) 0.0357(8) Uani 1 1 d . . .
C2 C 0.13305(17) 0.2617(6) 0.63035(19) 0.0478(9) Uani 1 1 d . . .
H2A H 0.1007 0.1683 0.6121 0.080 Uiso 1 1 d R . .
C3 C 0.19505(18) 0.2464(7) 0.6156(2) 0.0580(11) Uani 1 1 d . . .
H3A H 0.2053 0.1418 0.5874 0.080 Uiso 1 1 d R . .
C4 C 0.24099(18) 0.3809(7) 0.6414(2) 0.0618(12) Uani 1 1 d . . .
H4A H 0.2830 0.3727 0.6300 0.080 Uiso 1 1 d R . .
C5 C 0.22623(18) 0.5272(7) 0.6822(3) 0.0655(12) Uani 1 1 d . . .
H5A H 0.2584 0.6213 0.7003 0.080 Uiso 1 1 d R . .
C6 C 0.16569(17) 0.5401(6) 0.6981(2) 0.0504(10) Uani 1 1 d . . .
H6A H 0.1563 0.6424 0.7280 0.080 Uiso 1 1 d R . .

loop_
_atom_site_aniso_label
_atom_site_aniso_U_11
_atom_site_aniso_U_22
_atom_site_aniso_U_33
_atom_site_aniso_U_23
_atom_site_aniso_U_13
_atom_site_aniso_U_12
Mo 0.0263(2) 0.0193(2) 0.0298(2) 0.000 0.00482(15) 0.000
S 0.0332(5) 0.0268(5) 0.0480(5) 0.0021(4) 0.0118(4) -0.0030(3)
C11 0.0311(17) 0.0322(18) 0.0322(17) -0.0065(16) -0.0015(14) -0.0060(15)
C12 0.0250(16) 0.047(2) 0.0380(18) -0.0041(17) -0.0008(14) -0.0025(15)
C13 0.0336(19) 0.045(2) 0.045(2) 0.0011(18) 0.0063(16) -0.0157(17)
C14 0.049(2) 0.0270(19) 0.047(2) 0.0014(17) -0.0021(18) -0.0108(17)
C15 0.044(2) 0.035(2) 0.041(2) -0.0145(17) 0.0046(16) -0.0031(17)
C21 0.058(2) 0.045(2) 0.037(2) 0.0037(17) -0.0017(17) -0.0040(18)
C22 0.099(3) 0.071(3) 0.040(2) 0.013(2) 0.025(2) 0.006(3)
C23 0.070(3) 0.053(3) 0.065(3) 0.019(2) 0.002(2) 0.014(2)
C24 0.093(4) 0.102(4) 0.057(3) 0.012(3) -0.026(3) -0.021(3)
C1 0.0339(18) 0.039(2) 0.0336(18) 0.0018(16) 0.0058(15) -0.0046(16)
C2 0.041(2) 0.055(2) 0.047(2) -0.010(2) 0.0098(17) -0.0086(19)
C3 0.053(2) 0.075(3) 0.049(2) -0.010(2) 0.0190(19) 0.004(2)
C4 0.037(2) 0.090(3) 0.062(3) 0.001(3) 0.0179(19) -0.007(2)
C5 0.040(2) 0.072(3) 0.087(3) -0.008(3) 0.019(2) -0.020(2)
C6 0.040(2) 0.049(2) 0.064(3) -0.006(2) 0.0148(18) -0.0096(18)

loop_
_atom_type_symbol
_atom_type_description
_atom_type_scat_dispersion_real
_atom_type_scat_dispersion_imag
_atom_type_scat_source
C C 0.0033 0.0016 'International Tables Vol C Tables 4.2.6.8 and 6.1.1.4'
H H 0.0000 0.0000 'International Tables Vol C Tables 4.2.6.8 and 6.1.1.4'
S S 0.1246 0.1234 'International Tables Vol C Tables 4.2.6.8 and 6.1.1.4'
Mo Mo -1.6832 0.6857 'International Tables Vol C Tables 4.2.6.8 and 6.1.1.4'

loop_
_geom_angle_atom_site_label_1
_geom_angle_atom_site_label_2
_geom_angle_atom_site_label_3
_geom_angle
_geom_angle_site_symmetry_1
_geom_angle_site_symmetry_3
_geom_angle_publ_flag
C13 Mo C13 128.11(19) . 2_556 ?
C13 Mo C14 36.12(13) . . ?
C13 Mo C14 96.03(14) 2_556 . ?
C13 Mo C14 96.03(14) . 2_556 ?
C13 Mo C14 36.12(13) 2_556 2_556 ?
C14 Mo C14 73.14(18) . 2_556 ?
C13 Mo C15 59.84(13) . . ?
C13 Mo C15 94.31(13) 2_556 . ?
C14 Mo C15 36.07(12) . . ?
C14 Mo C15 91.37(13) 2_556 . ?
C13 Mo C15 94.31(13) . 2_556 ?
C13 Mo C15 59.84(13) 2_556 2_556 ?
C14 Mo C15 91.37(13) . 2_556 ?
C14 Mo C15 36.07(12) 2_556 2_556 ?
C15 Mo C15 121.55(18) . 2_556 ?
C13 Mo C12 150.96(13) . 2_556 ?
C13 Mo C12 35.23(12) 2_556 2_556 ?
C14 Mo C12 129.36(13) . 2_556 ?
C14 Mo C12 58.08(13) 2_556 2_556 ?
C15 Mo C12 127.23(12) . 2_556 ?
C15 Mo C12 57.26(12) 2_556 2_556 ?
C13 Mo C12 35.23(12) . . ?
C13 Mo C12 150.96(13) 2_556 . ?
C14 Mo C12 58.08(13) . . ?
C14 Mo C12 129.36(13) 2_556 . ?
C15 Mo C12 57.26(12) . . ?
C15 Mo C12 127.23(12) 2_556 . ?
C12 Mo C12 172.46(18) 2_556 . ?
C13 Mo C11 57.77(12) . . ?
C13 Mo C11 123.56(12) 2_556 . ?
C14 Mo C11 57.51(12) . . ?
C14 Mo C11 124.96(12) 2_556 . ?
C15 Mo C11 33.94(11) . . ?
C15 Mo C11 148.36(12) 2_556 . ?
C12 Mo C11 146.35(10) 2_556 . ?
C12 Mo C11 33.35(10) . . ?
C13 Mo C11 123.56(12) . 2_556 ?
C13 Mo C11 57.77(12) 2_556 2_556 ?
C14 Mo C11 124.96(12) . 2_556 ?
C14 Mo C11 57.51(12) 2_556 2_556 ?
C15 Mo C11 148.36(12) . 2_556 ?
C15 Mo C11 33.94(11) 2_556 2_556 ?
C12 Mo C11 33.35(10) 2_556 2_556 ?
C12 Mo C11 146.35(10) . 2_556 ?
C11 Mo C11 177.45(15) . 2_556 ?
C13 Mo S 132.60(9) . . ?
C13 Mo S 91.44(10) 2_556 . ?
C14 Mo S 132.87(9) . . ?
C14 Mo S 127.47(10) 2_556 . ?
C15 Mo S 97.08(9) . . ?
C15 Mo S 131.32(9) 2_556 . ?
C12 Mo S 76.40(9) 2_556 . ?
C12 Mo S 97.46(9) . . ?
C11 Mo S 79.81(8) . . ?
C11 Mo S 98.11(8) 2_556 . ?
C13 Mo S 91.44(10) . 2_556 ?
C13 Mo S 132.60(9) 2_556 2_556 ?
C14 Mo S 127.47(10) . 2_556 ?
C14 Mo S 132.87(9) 2_556 2_556 ?
C15 Mo S 131.32(9) . 2_556 ?
C15 Mo S 97.08(9) 2_556 2_556 ?
C12 Mo S 97.45(9) 2_556 2_556 ?
C12 Mo S 76.40(9) . 2_556 ?
C11 Mo S 98.11(8) . 2_556 ?
C11 Mo S 79.81(8) 2_556 2_556 ?
S Mo S 73.31(4) . 2_556 ?
C1 S Mo 113.57(12) . . ?
C12 C11 C15 106.4(3) . . ?
C12 C11 C21 124.7(3) . . ?
C15 C11 C21 127.2(3) . . ?
C12 C11 Mo 68.71(17) . . ?
C15 C11 Mo 66.91(17) . . ?
C21 C11 Mo 140.3(2) . . ?
C11 C12 C13 110.3(3) . . ?
C11 C12 Mo 77.94(17) . . ?
C13 C12 Mo 67.83(18) . . ?
C14 C13 C12 106.7(3) . . ?
C14 C13 Mo 72.09(19) . . ?
C12 C13 Mo 76.94(19) . . ?
C13 C14 C15 108.4(3) . . ?
C13 C14 Mo 71.79(19) . . ?
C15 C14 Mo 74.76(19) . . ?
C11 C15 C14 107.8(3) . . ?
C11 C15 Mo 79.15(19) . . ?
C14 C15 Mo 69.17(18) . . ?
C11 C21 C23 113.0(3) . . ?
C11 C21 C22 112.4(3) . . ?
C23 C21 C22 110.4(4) . . ?
C11 C21 C24 103.7(3) . . ?
C23 C21 C24 108.5(4) . . ?
C22 C21 C24 108.5(4) . . ?
C2 C1 C6 117.8(3) . . ?
C2 C1 S 125.0(3) . . ?
C6 C1 S 117.2(3) . . ?
C1 C2 C3 120.6(4) . . ?
C4 C3 C2 120.1(4) . . ?
C5 C4 C3 119.5(4) . . ?
C4 C5 C6 120.4(4) . . ?
C5 C6 C1 121.5(4) . . ?

loop_
_geom_bond_atom_site_label_1
_geom_bond_atom_site_label_2
_geom_bond_distance
_geom_bond_site_symmetry_2
_geom_bond_publ_flag
Mo C13 2.258(3) . ?
Mo C13 2.258(3) 2_556 ?
Mo C14 2.262(3) . ?
Mo C14 2.262(3) 2_556 ?
Mo C15 2.335(3) . ?
Mo C15 2.335(3) 2_556 ?
Mo C12 2.376(3) 2_556 ?
Mo C12 2.376(3) . ?
Mo C11 2.493(3) . ?
Mo C11 2.493(3) 2_556 ?
Mo S 2.5044(9) . ?
Mo S 2.5044(9) 2_556 ?
S C1 1.782(3) . ?
C11 C12 1.402(4) . ?
C11 C15 1.418(5) . ?
C11 C21 1.513(5) . ?
C12 C13 1.407(5) . ?
C13 C14 1.401(5) . ?
C14 C15 1.425(5) . ?
C21 C23 1.523(6) . ?
C21 C22 1.525(5) . ?
C21 C24 1.533(5) . ?
C1 C2 1.377(5) . ?
C1 C6 1.385(5) . ?
C2 C3 1.405(5) . ?
C3 C4 1.374(6) . ?
C4 C5 1.362(6) . ?
C5 C6 1.381(5) . ?
